data_7152182
loop_
_publ_author_name
'Wang, Xiao-Rong'
'Xing, Juan'
'Yan, Cai-Xia'
'Cheng, Ying'

_publ_section_title
;
 The reaction of \b-lactam carbenes with 3,6-dipyridyltetrazines: switch
 of reaction pathways by 2-pyridyl and 4-pyridyl substituents of
 tetrazines.
;
_journal_issue 5
_journal_name_full 'Organic &amp; biomolecular chemistry'
_journal_page_first 970
_journal_page_last 977
_journal_paper_doi 10.1039/c1ob06595e
_journal_volume 10
_journal_year 2012
_chemical_formula_moiety 'C40.50 H44 N4 O4.50'
_chemical_formula_sum 'C40.5 H44 N4 O4.5'
_chemical_formula_weight 658.80
_chemical_name_systematic
;
?
;
_space_group_IT_number 2
_symmetry_cell_setting triclinic
_symmetry_space_group_name_Hall '-P 1'
_symmetry_space_group_name_H-M 'P -1'
_atom_sites_solution_hydrogens geom
_atom_sites_solution_primary direct
_atom_sites_solution_secondary difmap
_audit_creation_method SHELXL-97
_cell_angle_alpha 96.802(8)
_cell_angle_beta 93.368(2)
_cell_angle_gamma 119.634(9)
_cell_formula_units_Z 2
_cell_length_a 11.7220(17)
_cell_length_b 11.8090(18)
_cell_length_c 14.7910(18)
_cell_measurement_reflns_used 5968
_cell_measurement_temperature 113(2)
_cell_measurement_theta_max 28.00
_cell_measurement_theta_min 1.40
_cell_volume 1750.7(5)
_computing_cell_refinement 'CrystalClear-SM Expert 2.0 r2'
_computing_data_collection 'CrystalClear-SM Expert 2.0 r2 (Rigaku, 2009)'
_computing_data_reduction 'CrystalClear-SM Expert 2.0 r2'
_computing_molecular_graphics 'CrystalStructure 4.0'
_computing_publication_material 'CrystalStructure 4.0 (Rigaku, 2009)'
_computing_structure_refinement 'SHELXL-97 (Sheldrick, 2008)'
_computing_structure_solution 'SHELXS-97 (Sheldrick, 2008)'
_diffrn_ambient_temperature 113(2)
_diffrn_measured_fraction_theta_full 0.987
_diffrn_measured_fraction_theta_max 0.987
_diffrn_measurement_device_type 'Rigaku Saturn724 CCD camera'
_diffrn_measurement_method \w
_diffrn_radiation_monochromator multilayer
_diffrn_radiation_source 'rotating anode'
_diffrn_radiation_type MoK\a
_diffrn_radiation_wavelength 0.71075
_diffrn_reflns_av_R_equivalents 0.0384
_diffrn_reflns_av_sigmaI/netI 0.0694
_diffrn_reflns_limit_h_max 15
_diffrn_reflns_limit_h_min -15
_diffrn_reflns_limit_k_max 15
_diffrn_reflns_limit_k_min -15
_diffrn_reflns_limit_l_max 19
_diffrn_reflns_limit_l_min -19
_diffrn_reflns_number 22069
_diffrn_reflns_theta_full 27.91
_diffrn_reflns_theta_max 27.91
_diffrn_reflns_theta_min 2.01
_exptl_absorpt_coefficient_mu 0.082
_exptl_absorpt_correction_T_max 0.9854
_exptl_absorpt_correction_T_min 0.9742
_exptl_absorpt_correction_type multi-scan
_exptl_absorpt_process_details CrystalClear
_exptl_crystal_colour colorless
_exptl_crystal_density_diffrn 1.250
_exptl_crystal_density_method 'not measured'
_exptl_crystal_description prism
_exptl_crystal_F_000 702
_exptl_crystal_size_max 0.32
_exptl_crystal_size_mid 0.22
_exptl_crystal_size_min 0.18
_refine_diff_density_max 0.414
_refine_diff_density_min -0.233
_refine_diff_density_rms 0.050
_refine_ls_extinction_method none
_refine_ls_goodness_of_fit_ref 1.045
_refine_ls_hydrogen_treatment constr
_refine_ls_matrix_type full
_refine_ls_number_parameters 459
_refine_ls_number_reflns 8303
_refine_ls_number_restraints 13
_refine_ls_restrained_S_all 1.060
_refine_ls_R_factor_all 0.0748
_refine_ls_R_factor_gt 0.0523
_refine_ls_shift/su_max 0.000
_refine_ls_shift/su_mean 0.000
_refine_ls_structure_factor_coef Fsqd
_refine_ls_weighting_details 'calc w=1/[\s^2^(Fo^2^)+(0.0833P)^2^+0.0000P] where P=(Fo^2^+2Fc^2^)/3'
_refine_ls_weighting_scheme calc
_refine_ls_wR_factor_gt 0.1545
_refine_ls_wR_factor_ref 0.1633
_reflns_number_gt 4625
_reflns_number_total 8303
_reflns_threshold_expression >2sigma(I)
_cod_data_source_file c1ob06595e.txt
_cod_data_source_block shelxl2
_cod_original_cell_volume 1750.7(4)
_cod_original_formula_sum 'C40.50 H44 N4 O4.50'
_cod_database_code 7152182

loop_
_symmetry_equiv_pos_as_xyz
'x, y, z'
'-x, -y, -z'

loop_
_atom_site_label
_atom_site_type_symbol
_atom_site_fract_x
_atom_site_fract_y
_atom_site_fract_z
_atom_site_U_iso_or_equiv
_atom_site_adp_type
_atom_site_occupancy
_atom_site_symmetry_multiplicity
_atom_site_calc_flag
_atom_site_refinement_flags
_atom_site_disorder_assembly
_atom_site_disorder_group
O1 O 0.79733(14) 1.21865(14) 0.31422(11) 0.0367(4) Uani 1 1 d . . .
O2 O -0.11875(15) 0.21857(14) 0.01310(10) 0.0348(4) Uani 1 1 d . . .
O3 O 1.03525(15) 1.14651(16) 0.68080(11) 0.0444(4) Uani 1 1 d . . .
O4 O -0.45159(14) 0.53439(15) 0.14608(10) 0.0354(4) Uani 1 1 d . . .
N1 N 0.67089(15) 1.02877(15) 0.37380(11) 0.0248(4) Uani 1 1 d . . .
N2 N -0.07057(15) 0.38227(15) 0.14082(11) 0.0225(3) Uani 1 1 d . . .
N3 N 0.14500(15) 0.55778(15) 0.22337(11) 0.0221(3) Uani 1 1 d . . .
N4 N 0.5329(3) 0.61513(19) 0.59453(14) 0.0524(6) Uani 1 1 d . . .
C1 C 0.6950(2) 1.11255(19) 0.30995(14) 0.0278(4) Uani 1 1 d . . .
C2 C 0.57458(19) 1.05413(18) 0.23493(13) 0.0256(4) Uani 1 1 d . . .
C3 C 0.48312(19) 0.92676(18) 0.26657(13) 0.0227(4) Uani 1 1 d . . .
C4 C 0.54398(18) 0.91490(18) 0.34717(13) 0.0225(4) Uani 1 1 d . . .
C5 C 0.46533(18) 0.79622(18) 0.37804(13) 0.0214(4) Uani 1 1 d . . .
C6 C 0.34798(18) 0.72924(17) 0.31008(13) 0.0198(4) Uani 1 1 d . . .
C7 C 0.36287(18) 0.81199(18) 0.24042(13) 0.0212(4) Uani 1 1 d . . .
C8 C 0.26063(19) 0.75998(18) 0.16526(13) 0.0239(4) Uani 1 1 d . . .
H8 H 0.2653 0.8122 0.1199 0.029 Uiso 1 1 calc R . .
C9 C 0.15659(19) 0.63640(19) 0.15807(13) 0.0232(4) Uani 1 1 d . . .
H9 H 0.0894 0.6023 0.1068 0.028 Uiso 1 1 calc R . .
C10 C 0.23893(18) 0.60412(18) 0.29850(13) 0.0211(4) Uani 1 1 d . . .
H10 H 0.2289 0.5495 0.3432 0.025 Uiso 1 1 calc R . .
C11 C 0.76186(18) 1.06059(18) 0.45434(14) 0.0256(4) Uani 1 1 d . . .
C12 C 0.7218(2) 1.05587(19) 0.54030(14) 0.0270(4) Uani 1 1 d . . .
H12 H 0.6332 1.0333 0.5464 0.032 Uiso 1 1 calc R . .
C13 C 0.8099(2) 1.08376(19) 0.61813(14) 0.0289(5) Uani 1 1 d . . .
H13 H 0.7811 1.0781 0.6770 0.035 Uiso 1 1 calc R . .
C14 C 0.9401(2) 1.1198(2) 0.60925(15) 0.0335(5) Uani 1 1 d . . .
C15 C 0.9808(2) 1.1281(3) 0.52296(17) 0.0489(7) Uani 1 1 d . . .
H15 H 1.0707 1.1555 0.5171 0.059 Uiso 1 1 calc R . .
C16 C 0.8928(2) 1.0972(2) 0.44568(16) 0.0424(6) Uani 1 1 d . . .
H16 H 0.9212 1.1008 0.3867 0.051 Uiso 1 1 calc R . .
C17 C 0.5249(2) 1.15418(19) 0.24020(15) 0.0324(5) Uani 1 1 d . . .
H17A H 0.5034 1.1666 0.3030 0.039 Uiso 1 1 calc R . .
H17B H 0.5984 1.2404 0.2307 0.039 Uiso 1 1 calc R . .
C18 C 0.4045(2) 1.1163(2) 0.17195(17) 0.0413(6) Uani 1 1 d . . .
H18A H 0.4239 1.1034 0.1093 0.062 Uiso 1 1 calc R . .
H18B H 0.3832 1.1871 0.1794 0.062 Uiso 1 1 calc R . .
H18C H 0.3289 1.0342 0.1832 0.062 Uiso 1 1 calc R . .
C19 C 0.6174(2) 1.0353(2) 0.14019(14) 0.0314(5) Uani 1 1 d . . .
H19A H 0.5414 1.0056 0.0921 0.038 Uiso 1 1 calc R . .
H19B H 0.6892 1.1220 0.1298 0.038 Uiso 1 1 calc R . .
C20 C 0.6656(2) 0.9366(2) 0.12875(16) 0.0369(5) Uani 1 1 d . . .
H20A H 0.7369 0.9614 0.1785 0.055 Uiso 1 1 calc R . .
H20B H 0.6989 0.9370 0.0695 0.055 Uiso 1 1 calc R . .
H20C H 0.5920 0.8479 0.1310 0.055 Uiso 1 1 calc R . .
C21 C 0.9996(2) 1.1441(2) 0.77129(15) 0.0404(6) Uani 1 1 d . . .
H21A H 0.9759 1.2121 0.7869 0.061 Uiso 1 1 calc R . .
H21B H 1.0747 1.1615 0.8151 0.061 Uiso 1 1 calc R . .
H21C H 0.9237 1.0570 0.7741 0.061 Uiso 1 1 calc R . .
C22 C -0.05460(19) 0.29104(19) 0.08367(13) 0.0251(4) Uani 1 1 d . . .
C23 C 0.06681(19) 0.31574(18) 0.14714(13) 0.0232(4) Uani 1 1 d . . .
C24 C 0.04120(18) 0.41752(18) 0.20904(13) 0.0222(4) Uani 1 1 d . . .
H24 H 0.0118 0.3878 0.2683 0.027 Uiso 1 1 calc R . .
C25 C -0.16819(18) 0.41967(18) 0.14409(13) 0.0226(4) Uani 1 1 d . . .
C26 C -0.16314(19) 0.50240(18) 0.22083(13) 0.0256(4) Uani 1 1 d . . .
H26 H -0.0951 0.5328 0.2712 0.031 Uiso 1 1 calc R . .
C27 C -0.2585(2) 0.54132(19) 0.22426(14) 0.0270(4) Uani 1 1 d . . .
H27 H -0.2554 0.5973 0.2772 0.032 Uiso 1 1 calc R . .
C28 C -0.35680(19) 0.49834(19) 0.15064(14) 0.0259(4) Uani 1 1 d . . .
C29 C -0.3614(2) 0.4153(2) 0.07396(14) 0.0287(5) Uani 1 1 d . . .
H29 H -0.4292 0.3854 0.0235 0.034 Uiso 1 1 calc R . .
C30 C -0.26826(19) 0.37568(19) 0.07014(14) 0.0255(4) Uani 1 1 d . . .
H30 H -0.2724 0.3187 0.0174 0.031 Uiso 1 1 calc R . .
C31 C -0.4529(2) 0.6140(2) 0.22670(16) 0.0377(5) Uani 1 1 d . . .
H31A H -0.4708 0.5648 0.2780 0.056 Uiso 1 1 calc R . .
H31B H -0.5222 0.6360 0.2150 0.056 Uiso 1 1 calc R . .
H31C H -0.3666 0.6955 0.2422 0.056 Uiso 1 1 calc R . .
C32 C 0.0377(2) 0.19585(19) 0.19262(14) 0.0263(4) Uani 1 1 d . . .
H32A H -0.0501 0.1610 0.2141 0.032 Uiso 1 1 calc R . .
H32B H 0.0332 0.1256 0.1462 0.032 Uiso 1 1 calc R . .
C33 C 0.1406(2) 0.2274(2) 0.27323(15) 0.0349(5) Uani 1 1 d . . .
H33A H 0.2267 0.2559 0.2517 0.052 Uiso 1 1 calc R . .
H33B H 0.1145 0.1483 0.3012 0.052 Uiso 1 1 calc R . .
H33C H 0.1472 0.2983 0.3189 0.052 Uiso 1 1 calc R . .
C34 C 0.1969(2) 0.3752(2) 0.10511(15) 0.0314(5) Uani 1 1 d . . .
H34A H 0.2068 0.4509 0.0767 0.038 Uiso 1 1 calc R . .
H34B H 0.2720 0.4094 0.1548 0.038 Uiso 1 1 calc R . .
C35 C 0.2038(2) 0.2760(2) 0.03260(16) 0.0411(6) Uani 1 1 d . . .
H35A H 0.2010 0.2041 0.0612 0.062 Uiso 1 1 calc R . .
H35B H 0.2865 0.3206 0.0060 0.062 Uiso 1 1 calc R . .
H35C H 0.1283 0.2397 -0.0160 0.062 Uiso 1 1 calc R . .
C36 C 0.4903(2) 0.73793(18) 0.45347(13) 0.0249(4) Uani 1 1 d . . .
C37 C 0.3911(2) 0.6687(2) 0.50693(14) 0.0330(5) Uani 1 1 d . . .
H37 H 0.3071 0.6622 0.4969 0.040 Uiso 1 1 calc R . .
C38 C 0.4174(3) 0.6101(2) 0.57453(16) 0.0452(6) Uani 1 1 d . . .
H38 H 0.3484 0.5628 0.6094 0.054 Uiso 1 1 calc R . .
C39 C 0.6264(3) 0.6807(2) 0.54289(17) 0.0449(6) Uani 1 1 d . . .
H39 H 0.7093 0.6854 0.5547 0.054 Uiso 1 1 calc R . .
C40 C 0.6104(2) 0.7423(2) 0.47340(15) 0.0340(5) Uani 1 1 d . . .
H40 H 0.6811 0.7875 0.4392 0.041 Uiso 1 1 calc R . .
O5 O 1.0160(5) 0.4307(5) 0.4332(3) 0.111(2) Uani 0.50 1 d PDU A -1
H5 H 0.9432 0.3612 0.4139 0.166 Uiso 0.50 1 calc PR A -1
C41 C 0.9925(10) 0.5309(8) 0.4776(5) 0.107(4) Uani 0.50 1 d PDU A -1
H41A H 1.0271 0.5526 0.5431 0.160 Uiso 0.50 1 calc PR A -1
H41B H 0.8970 0.4980 0.4707 0.160 Uiso 0.50 1 calc PR A -1
H41C H 1.0372 0.6103 0.4494 0.160 Uiso 0.50 1 calc PR A -1

loop_
_atom_site_aniso_label
_atom_site_aniso_U_11
_atom_site_aniso_U_22
_atom_site_aniso_U_33
_atom_site_aniso_U_23
_atom_site_aniso_U_13
_atom_site_aniso_U_12
O1 0.0278(8) 0.0260(8) 0.0401(9) 0.0069(6) 0.0030(7) 0.0015(7)
O2 0.0399(9) 0.0397(9) 0.0275(8) -0.0049(7) -0.0071(7) 0.0256(8)
O3 0.0314(9) 0.0605(11) 0.0332(9) -0.0027(8) -0.0075(7) 0.0206(8)
O4 0.0351(9) 0.0464(9) 0.0366(9) 0.0042(7) 0.0068(7) 0.0298(8)
N1 0.0198(8) 0.0206(8) 0.0260(9) 0.0033(7) 0.0016(7) 0.0045(7)
N2 0.0206(8) 0.0233(8) 0.0232(8) 0.0019(6) 0.0005(6) 0.0115(7)
N3 0.0207(8) 0.0198(8) 0.0234(8) 0.0039(6) 0.0025(6) 0.0085(7)
N4 0.0851(18) 0.0313(11) 0.0340(12) 0.0004(9) -0.0163(11) 0.0280(12)
C1 0.0267(11) 0.0265(11) 0.0275(11) 0.0036(8) 0.0056(8) 0.0114(9)
C2 0.0249(10) 0.0230(10) 0.0251(10) 0.0050(8) 0.0034(8) 0.0092(9)
C3 0.0244(10) 0.0206(9) 0.0227(10) 0.0040(7) 0.0045(8) 0.0109(8)
C4 0.0207(10) 0.0231(10) 0.0226(10) 0.0006(8) 0.0028(7) 0.0111(8)
C5 0.0198(9) 0.0217(9) 0.0212(10) 0.0022(7) 0.0013(7) 0.0099(8)
C6 0.0189(9) 0.0193(9) 0.0214(9) 0.0029(7) 0.0035(7) 0.0099(8)
C7 0.0219(10) 0.0232(10) 0.0215(10) 0.0039(7) 0.0038(7) 0.0136(8)
C8 0.0276(10) 0.0227(10) 0.0228(10) 0.0053(8) 0.0034(8) 0.0135(9)
C9 0.0239(10) 0.0286(10) 0.0200(10) 0.0053(8) 0.0005(7) 0.0155(9)
C10 0.0230(10) 0.0228(10) 0.0187(9) 0.0037(7) 0.0027(7) 0.0123(8)
C11 0.0184(10) 0.0239(10) 0.0270(11) 0.0005(8) -0.0005(8) 0.0063(8)
C12 0.0252(10) 0.0262(11) 0.0305(11) 0.0012(8) 0.0039(8) 0.0145(9)
C13 0.0294(11) 0.0279(11) 0.0277(11) -0.0016(8) 0.0032(8) 0.0146(9)
C14 0.0276(11) 0.0341(12) 0.0300(12) -0.0017(9) -0.0052(9) 0.0114(10)
C15 0.0220(12) 0.0737(18) 0.0398(14) 0.0094(13) 0.0030(10) 0.0162(12)
C16 0.0224(11) 0.0630(16) 0.0303(12) 0.0053(11) 0.0054(9) 0.0134(11)
C17 0.0354(12) 0.0219(10) 0.0384(13) 0.0061(9) 0.0074(10) 0.0130(10)
C18 0.0416(14) 0.0338(12) 0.0537(16) 0.0125(11) 0.0055(11) 0.0220(11)
C19 0.0341(12) 0.0291(11) 0.0272(11) 0.0076(9) 0.0085(9) 0.0123(10)
C20 0.0359(13) 0.0320(12) 0.0381(13) 0.0021(10) 0.0108(10) 0.0140(10)
C21 0.0456(14) 0.0393(13) 0.0304(12) 0.0006(10) -0.0075(10) 0.0195(11)
C22 0.0262(10) 0.0273(10) 0.0233(10) 0.0049(8) 0.0027(8) 0.0147(9)
C23 0.0232(10) 0.0228(10) 0.0229(10) 0.0030(8) 0.0015(8) 0.0115(8)
C24 0.0191(9) 0.0213(10) 0.0221(10) 0.0034(7) -0.0001(7) 0.0075(8)
C25 0.0203(10) 0.0215(10) 0.0255(10) 0.0072(8) 0.0059(8) 0.0092(8)
C26 0.0255(10) 0.0237(10) 0.0248(10) 0.0029(8) 0.0008(8) 0.0108(9)
C27 0.0299(11) 0.0256(10) 0.0268(11) 0.0016(8) 0.0053(8) 0.0154(9)
C28 0.0228(10) 0.0267(10) 0.0328(11) 0.0093(8) 0.0092(8) 0.0145(9)
C29 0.0257(11) 0.0344(11) 0.0268(11) 0.0060(9) 0.0019(8) 0.0157(9)
C30 0.0253(10) 0.0257(10) 0.0243(10) 0.0030(8) 0.0056(8) 0.0118(9)
C31 0.0391(13) 0.0387(13) 0.0434(14) 0.0022(10) 0.0093(10) 0.0264(11)
C32 0.0263(11) 0.0231(10) 0.0281(11) 0.0038(8) -0.0001(8) 0.0119(9)
C33 0.0373(13) 0.0352(12) 0.0342(12) 0.0096(9) -0.0004(10) 0.0197(10)
C34 0.0306(11) 0.0328(12) 0.0338(12) 0.0081(9) 0.0092(9) 0.0172(10)
C35 0.0452(14) 0.0459(14) 0.0404(14) 0.0079(11) 0.0163(11) 0.0279(12)
C36 0.0286(11) 0.0181(9) 0.0228(10) -0.0008(7) -0.0032(8) 0.0095(8)
C37 0.0403(13) 0.0255(11) 0.0252(11) 0.0023(8) 0.0016(9) 0.0113(10)
C38 0.0665(18) 0.0271(12) 0.0254(12) 0.0026(9) -0.0001(11) 0.0124(12)
C39 0.0557(16) 0.0342(13) 0.0411(14) -0.0029(11) -0.0204(12) 0.0248(12)
C40 0.0347(12) 0.0264(11) 0.0359(12) -0.0015(9) -0.0100(9) 0.0147(10)
O5 0.101(4) 0.084(3) 0.033(2) -0.011(2) 0.023(2) -0.036(3)
C41 0.079(4) 0.115(7) 0.051(5) -0.009(4) 0.021(4) -0.003(4)

loop_
_atom_type_symbol
_atom_type_description
_atom_type_scat_dispersion_real
_atom_type_scat_dispersion_imag
_atom_type_scat_source
C C 0.0033 0.0016 'International Tables Vol C Tables 4.2.6.8 and 6.1.1.4'
H H 0.0000 0.0000 'International Tables Vol C Tables 4.2.6.8 and 6.1.1.4'
N N 0.0061 0.0033 'International Tables Vol C Tables 4.2.6.8 and 6.1.1.4'
O O 0.0106 0.0060 'International Tables Vol C Tables 4.2.6.8 and 6.1.1.4'

loop_
_geom_angle_atom_site_label_1
_geom_angle_atom_site_label_2
_geom_angle_atom_site_label_3
_geom_angle
C14 O3 C21 117.74(17)
C28 O4 C31 116.58(17)
C1 N1 C4 109.11(16)
C1 N1 C11 123.10(16)
C4 N1 C11 127.75(16)
C22 N2 C25 135.11(16)
C22 N2 C24 94.92(14)
C25 N2 C24 129.42(15)
C10 N3 C9 120.67(16)
C10 N3 C24 117.47(15)
C9 N3 C24 121.44(15)
C39 N4 C38 115.6(2)
O1 C1 N1 124.19(19)
O1 C1 C2 125.35(19)
N1 C1 C2 110.44(16)
C3 C2 C1 100.59(16)
C3 C2 C19 113.97(16)
C1 C2 C19 109.38(16)
C3 C2 C17 114.13(16)
C1 C2 C17 106.45(15)
C19 C2 C17 111.40(17)
C7 C3 C4 107.90(17)
C7 C3 C2 141.58(18)
C4 C3 C2 110.30(17)
C5 C4 C3 112.87(17)
C5 C4 N1 137.60(18)
C3 C4 N1 109.53(16)
C4 C5 C6 103.22(16)
C4 C5 C36 132.02(18)
C6 C5 C36 124.51(17)
C10 C6 C5 131.17(17)
C10 C6 C7 119.20(17)
C5 C6 C7 109.35(16)
C3 C7 C8 135.70(18)
C3 C7 C6 106.62(16)
C8 C7 C6 117.66(16)
C9 C8 C7 120.01(18)
C9 C8 H8 120.0
C7 C8 H8 120.0
C8 C9 N3 121.81(17)
C8 C9 H9 119.1
N3 C9 H9 119.1
N3 C10 C6 120.60(17)
N3 C10 H10 119.7
C6 C10 H10 119.7
C12 C11 C16 119.61(19)
C12 C11 N1 120.96(17)
C16 C11 N1 119.44(18)
C11 C12 C13 120.67(19)
C11 C12 H12 119.7
C13 C12 H12 119.7
C14 C13 C12 119.55(19)
C14 C13 H13 120.2
C12 C13 H13 120.2
O3 C14 C13 124.8(2)
O3 C14 C15 115.6(2)
C13 C14 C15 119.6(2)
C16 C15 C14 120.9(2)
C16 C15 H15 119.6
C14 C15 H15 119.6
C15 C16 C11 119.7(2)
C15 C16 H16 120.2
C11 C16 H16 120.2
C18 C17 C2 115.85(17)
C18 C17 H17A 108.3
C2 C17 H17A 108.3
C18 C17 H17B 108.3
C2 C17 H17B 108.3
H17A C17 H17B 107.4
C17 C18 H18A 109.5
C17 C18 H18B 109.5
H18A C18 H18B 109.5
C17 C18 H18C 109.5
H18A C18 H18C 109.5
H18B C18 H18C 109.5
C20 C19 C2 114.74(18)
C20 C19 H19A 108.6
C2 C19 H19A 108.6
C20 C19 H19B 108.6
C2 C19 H19B 108.6
H19A C19 H19B 107.6
C19 C20 H20A 109.5
C19 C20 H20B 109.5
H20A C20 H20B 109.5
C19 C20 H20C 109.5
H20A C20 H20C 109.5
H20B C20 H20C 109.5
O3 C21 H21A 109.5
O3 C21 H21B 109.5
H21A C21 H21B 109.5
O3 C21 H21C 109.5
H21A C21 H21C 109.5
H21B C21 H21C 109.5
O2 C22 N2 131.27(18)
O2 C22 C23 136.00(17)
N2 C22 C23 92.68(14)
C32 C23 C22 111.81(15)
C32 C23 C34 114.61(16)
C22 C23 C34 114.76(17)
C32 C23 C24 111.85(15)
C22 C23 C24 84.22(13)
C34 C23 C24 116.01(15)
N2 C24 N3 114.23(15)
N2 C24 C23 88.19(13)
N3 C24 C23 117.41(15)
N2 C24 H24 111.7
N3 C24 H24 111.7
C23 C24 H24 111.7
C26 C25 C30 119.66(18)
C26 C25 N2 119.60(17)
C30 C25 N2 120.73(17)
C25 C26 C27 120.03(19)
C25 C26 H26 120.0
C27 C26 H26 120.0
C28 C27 C26 120.14(18)
C28 C27 H27 119.9
C26 C27 H27 119.9
O4 C28 C27 124.53(18)
O4 C28 C29 115.90(19)
C27 C28 C29 119.56(18)
C30 C29 C28 120.75(19)
C30 C29 H29 119.6
C28 C29 H29 119.6
C29 C30 C25 119.86(18)
C29 C30 H30 120.1
C25 C30 H30 120.1
O4 C31 H31A 109.5
O4 C31 H31B 109.5
H31A C31 H31B 109.5
O4 C31 H31C 109.5
H31A C31 H31C 109.5
H31B C31 H31C 109.5
C33 C32 C23 113.25(16)
C33 C32 H32A 108.9
C23 C32 H32A 108.9
C33 C32 H32B 108.9
C23 C32 H32B 108.9
H32A C32 H32B 107.7
C32 C33 H33A 109.5
C32 C33 H33B 109.5
H33A C33 H33B 109.5
C32 C33 H33C 109.5
H33A C33 H33C 109.5
H33B C33 H33C 109.5
C35 C34 C23 113.19(17)
C35 C34 H34A 108.9
C23 C34 H34A 108.9
C35 C34 H34B 108.9
C23 C34 H34B 108.9
H34A C34 H34B 107.8
C34 C35 H35A 109.5
C34 C35 H35B 109.5
H35A C35 H35B 109.5
C34 C35 H35C 109.5
H35A C35 H35C 109.5
H35B C35 H35C 109.5
C40 C36 C37 116.4(2)
C40 C36 C5 122.46(19)
C37 C36 C5 121.09(19)
C38 C37 C36 119.0(2)
C38 C37 H37 120.5
C36 C37 H37 120.5
N4 C38 C37 124.9(2)
N4 C38 H38 117.6
C37 C38 H38 117.6
N4 C39 C40 124.3(2)
N4 C39 H39 117.9
C40 C39 H39 117.9
C39 C40 C36 119.9(2)
C39 C40 H40 120.0
C36 C40 H40 120.0

loop_
_geom_bond_atom_site_label_1
_geom_bond_atom_site_label_2
_geom_bond_distance
O1 C1 1.224(2)
O2 C22 1.203(2)
O3 C14 1.378(2)
O3 C21 1.425(3)
O4 C28 1.373(2)
O4 C31 1.434(2)
N1 C1 1.388(3)
N1 C4 1.416(2)
N1 C11 1.430(2)
N2 C22 1.383(2)
N2 C25 1.417(2)
N2 C24 1.454(2)
N3 C10 1.365(2)
N3 C9 1.384(2)
N3 C24 1.471(2)
N4 C39 1.335(4)
N4 C38 1.340(3)
C1 C2 1.540(3)
C2 C3 1.504(3)
C2 C19 1.544(3)
C2 C17 1.551(3)
C3 C7 1.377(3)
C3 C4 1.410(3)
C4 C5 1.395(3)
C5 C6 1.450(3)
C5 C36 1.465(3)
C6 C10 1.376(3)
C6 C7 1.462(3)
C7 C8 1.415(3)
C8 C9 1.348(3)
C8 H8 0.9500
C9 H9 0.9500
C10 H10 0.9500
C11 C12 1.379(3)
C11 C16 1.392(3)
C12 C13 1.391(3)
C12 H12 0.9500
C13 C14 1.386(3)
C13 H13 0.9500
C14 C15 1.386(3)
C15 C16 1.376(3)
C15 H15 0.9500
C16 H16 0.9500
C17 C18 1.520(3)
C17 H17A 0.9900
C17 H17B 0.9900
C18 H18A 0.9800
C18 H18B 0.9800
C18 H18C 0.9800
C19 C20 1.524(3)
C19 H19A 0.9900
C19 H19B 0.9900
C20 H20A 0.9800
C20 H20B 0.9800
C20 H20C 0.9800
C21 H21A 0.9800
C21 H21B 0.9800
C21 H21C 0.9800
C22 C23 1.536(3)
C23 C32 1.532(3)
C23 C34 1.536(3)
C23 C24 1.582(3)
C24 H24 1.0000
C25 C26 1.385(3)
C25 C30 1.398(3)
C26 C27 1.404(3)
C26 H26 0.9500
C27 C28 1.384(3)
C27 H27 0.9500
C28 C29 1.388(3)
C29 C30 1.386(3)
C29 H29 0.9500
C30 H30 0.9500
C31 H31A 0.9800
C31 H31B 0.9800
C31 H31C 0.9800
C32 C33 1.516(3)
C32 H32A 0.9900
C32 H32B 0.9900
C33 H33A 0.9800
C33 H33B 0.9800
C33 H33C 0.9800
C34 C35 1.528(3)
C34 H34A 0.9900
C34 H34B 0.9900
C35 H35A 0.9800
C35 H35B 0.9800
C35 H35C 0.9800
C36 C40 1.396(3)
C36 C37 1.403(3)
C37 C38 1.383(3)
C37 H37 0.9500
C38 H38 0.9500
C39 C40 1.381(3)
C39 H39 0.9500
C40 H40 0.9500
O5 C41 1.439(8)
O5 H5 0.8400
C41 H41A 0.9800
C41 H41B 0.9800
C41 H41C 0.9800

loop_
_geom_torsion_atom_site_label_1
_geom_torsion_atom_site_label_2
_geom_torsion_atom_site_label_3
_geom_torsion_atom_site_label_4
_geom_torsion
C4 N1 C1 O1 -179.41(18)
C11 N1 C1 O1 2.8(3)
C4 N1 C1 C2 1.5(2)
C11 N1 C1 C2 -176.24(16)
O1 C1 C2 C3 -179.67(19)
N1 C1 C2 C3 -0.6(2)
O1 C1 C2 C19 60.1(3)
N1 C1 C2 C19 -120.89(17)
O1 C1 C2 C17 -60.4(2)
N1 C1 C2 C17 118.64(18)
C1 C2 C3 C7 -174.1(2)
C19 C2 C3 C7 -57.2(3)
C17 C2 C3 C7 72.4(3)
C1 C2 C3 C4 -0.51(19)
C19 C2 C3 C4 116.40(19)
C17 C2 C3 C4 -114.05(18)
C7 C3 C4 C5 -2.1(2)
C2 C3 C4 C5 -177.93(15)
C7 C3 C4 N1 177.28(15)
C2 C3 C4 N1 1.5(2)
C1 N1 C4 C5 177.3(2)
C11 N1 C4 C5 -5.0(4)
C1 N1 C4 C3 -1.9(2)
C11 N1 C4 C3 175.78(17)
C3 C4 C5 C6 1.0(2)
N1 C4 C5 C6 -178.2(2)
C3 C4 C5 C36 175.23(19)
N1 C4 C5 C36 -3.9(4)
C4 C5 C6 C10 174.22(19)
C36 C5 C6 C10 -0.6(3)
C4 C5 C6 C7 0.45(19)
C36 C5 C6 C7 -174.37(16)
C4 C3 C7 C8 -175.8(2)
C2 C3 C7 C8 -2.2(4)
C4 C3 C7 C6 2.2(2)
C2 C3 C7 C6 175.9(2)
C10 C6 C7 C3 -176.34(16)
C5 C6 C7 C3 -1.7(2)
C10 C6 C7 C8 2.1(2)
C5 C6 C7 C8 176.77(16)
C3 C7 C8 C9 175.6(2)
C6 C7 C8 C9 -2.3(3)
C7 C8 C9 N3 0.9(3)
C10 N3 C9 C8 0.8(3)
C24 N3 C9 C8 -171.66(16)
C9 N3 C10 C6 -1.0(3)
C24 N3 C10 C6 171.77(15)
C5 C6 C10 N3 -173.79(18)
C7 C6 C10 N3 -0.5(3)
C1 N1 C11 C12 126.4(2)
C4 N1 C11 C12 -51.0(3)
C1 N1 C11 C16 -53.4(3)
C4 N1 C11 C16 129.2(2)
C16 C11 C12 C13 -1.8(3)
N1 C11 C12 C13 178.40(17)
C11 C12 C13 C14 1.6(3)
C21 O3 C14 C13 -3.6(3)
C21 O3 C14 C15 177.7(2)
C12 C13 C14 O3 -178.33(19)
C12 C13 C14 C15 0.3(3)
O3 C14 C15 C16 176.7(2)
C13 C14 C15 C16 -2.0(4)
C14 C15 C16 C11 1.8(4)
C12 C11 C16 C15 0.1(3)
N1 C11 C16 C15 179.9(2)
C3 C2 C17 C18 -69.6(2)
C1 C2 C17 C18 -179.65(18)
C19 C2 C17 C18 61.2(2)
C3 C2 C19 C20 -48.2(2)
C1 C2 C19 C20 63.5(2)
C17 C2 C19 C20 -179.07(17)
C25 N2 C22 O2 5.5(4)
C24 N2 C22 O2 177.1(2)
C25 N2 C22 C23 -172.1(2)
C24 N2 C22 C23 -0.42(15)
O2 C22 C23 C32 -65.7(3)
N2 C22 C23 C32 111.64(16)
O2 C22 C23 C34 67.1(3)
N2 C22 C23 C34 -115.63(17)
O2 C22 C23 C24 -176.9(3)
N2 C22 C23 C24 0.39(14)
C22 N2 C24 N3 119.81(16)
C25 N2 C24 N3 -67.8(2)
C22 N2 C24 C23 0.41(14)
C25 N2 C24 C23 172.77(18)
C10 N3 C24 N2 166.91(15)
C9 N3 C24 N2 -20.4(2)
C10 N3 C24 C23 -91.9(2)
C9 N3 C24 C23 80.8(2)
C32 C23 C24 N2 -111.58(16)
C22 C23 C24 N2 -0.37(13)
C34 C23 C24 N2 114.40(18)
C32 C23 C24 N3 131.93(17)
C22 C23 C24 N3 -116.86(17)
C34 C23 C24 N3 -2.1(2)
C22 N2 C25 C26 169.6(2)
C24 N2 C25 C26 0.4(3)
C22 N2 C25 C30 -11.4(3)
C24 N2 C25 C30 179.44(17)
C30 C25 C26 C27 0.2(3)
N2 C25 C26 C27 179.22(17)
C25 C26 C27 C28 -0.7(3)
C31 O4 C28 C27 -4.9(3)
C31 O4 C28 C29 176.58(18)
C26 C27 C28 O4 -177.70(18)
C26 C27 C28 C29 0.7(3)
O4 C28 C29 C30 178.23(17)
C27 C28 C29 C30 -0.3(3)
C28 C29 C30 C25 -0.1(3)
C26 C25 C30 C29 0.2(3)
N2 C25 C30 C29 -178.80(17)
C22 C23 C32 C33 -165.04(16)
C34 C23 C32 C33 62.2(2)
C24 C23 C32 C33 -72.5(2)
C32 C23 C34 C35 57.9(2)
C22 C23 C34 C35 -73.5(2)
C24 C23 C34 C35 -169.35(17)
C4 C5 C36 C40 -41.7(3)
C6 C5 C36 C40 131.5(2)
C4 C5 C36 C37 141.4(2)
C6 C5 C36 C37 -45.4(3)
C40 C36 C37 C38 -0.1(3)
C5 C36 C37 C38 176.96(18)
C39 N4 C38 C37 -1.1(3)
C36 C37 C38 N4 0.8(3)
C38 N4 C39 C40 0.7(3)
N4 C39 C40 C36 -0.1(3)
C37 C36 C40 C39 -0.2(3)
C5 C36 C40 C39 -177.25(18)
